data_1572075
loop_
_publ_author_name
'Wieprecht, Nele'
'Krummenacher, Ivo'
'W&#xfc;st, Leonie'
'Michel, Maximilian'
'Fuchs, Sonja'
'Nees, Samuel'
'H&#xe4;rterich, Marcel'
'Braunschweig, Holger'

_publ_section_title
;
 The forgotten borole: synthesis, properties and reactivity of a
 1-boraindene.
;
_journal_issue 31
_journal_name_full 'Chemical science'
_journal_page_first 12496
_journal_page_last 12501
_journal_paper_doi 10.1039/d4sc03817g
_journal_volume 15
_journal_year 2024
_chemical_formula_moiety 'C32 H34 B O P'
_chemical_formula_sum 'C32 H34 B O P'
_chemical_formula_weight 476.37
_space_group_crystal_system monoclinic
_space_group_IT_number 14
_space_group_name_Hall '-P 2yn'
_space_group_name_H-M_alt 'P 1 21/n 1'
_atom_sites_solution_hydrogens geom
_atom_sites_solution_primary dual
_atom_sites_solution_secondary difmap
_audit_creation_date 2023-05-09
_audit_creation_method 'CIF-fill 1.4d (K.Radacki, 2005-23)'
_audit_update_record
;
2024-06-05 deposited with the CCDC.	2024-07-02 downloaded from the CCDC.
;
_cell_angle_alpha 90
_cell_angle_beta 92.4270(10)
_cell_angle_gamma 90
_cell_formula_units_Z 4
_cell_length_a 12.3326(2)
_cell_length_b 16.0720(2)
_cell_length_c 13.3588(2)
_cell_measurement_reflns_used 17839
_cell_measurement_temperature 100(2)
_cell_measurement_theta_max 74.9540
_cell_measurement_theta_min 4.5580
_cell_volume 2645.47(7)
_computing_cell_refinement 'CrysAlisPro 1.171.41.112a (Rigaku OD, 2021)'
_computing_data_collection 'CrysAlisPro 1.171.41.112a (Rigaku OD, 2021)'
_computing_data_reduction 'CrysAlisPro 1.171.41.112a (Rigaku OD, 2021)'
_computing_molecular_graphics 'ShelXLe (Huebschle et all, 2011)'
_computing_publication_material 'SHELXL-2018/3 (Sheldrick, 2018)'
_computing_structure_refinement 'SHELXL-2018/3 (Sheldrick, 2018)'
_computing_structure_solution 'SHELXT 2018/2 (Sheldrick, 2018)''
_diffrn_ambient_environment N~2~
_diffrn_ambient_temperature 100(2)
_diffrn_detector HPA
_diffrn_detector_area_resol_mean 10.0
_diffrn_detector_type 'HyPix Arc150'
_diffrn_measured_fraction_theta_full 0.999
_diffrn_measured_fraction_theta_max 0.990
_diffrn_measurement_details
;
 List of Runs (angles in degrees, time in seconds):
 --------------------------------------------------------------------------
  1  \w     41.00  75.00   0.50    0.10    --   85.25-100.00 147.87   68
  2  \w     53.00  91.00   0.50    0.10    --   85.25-113.00-158.32   76
  3  \w     53.00  82.00   0.50    0.10    --   85.25-116.00-159.48   58
  4  \w     37.00  63.00   0.50    0.10    --   82.23-112.00  30.00   52
  5  \w   -126.00-101.00   0.50    0.10    --  -79.50-120.00 -97.83   50
  6  \w   -117.00 -85.00   0.50    0.10    --  -70.00 -54.00  13.87   64
  7  \w    108.00 137.00   0.50    0.10    --   85.25  36.00  70.41   58
  8  \w     58.00  87.00   0.50    0.10    --   85.25-119.00 175.31   58
  9  \w   -125.00 -99.00   0.50    0.10    --  -79.50-118.00 150.04   52
 10  \w   -100.00 -75.00   0.50    0.10    --  -50.00 -44.00 -30.01   50
 11  \w     43.00  78.00   0.50    0.10    --   85.25 -94.00-148.65   70
 12  \w   -115.00 -84.00   0.50    0.10    --  -66.00 -49.00  95.39   62
 13  \w     49.00  75.00   0.50    0.10    --   85.25-111.00 134.40   52
 14  \w    104.00 130.00   0.50    0.10    --   85.25 113.00-139.14   52
 15  \w     48.00  92.00   0.50    0.10    --   85.25 -94.00 -19.56   88
 16  \w     42.00  87.00   0.50    0.10    --   85.25-120.00 127.70   90
 17  \w   -126.00 -92.00   0.50    0.10    --  -79.50 -55.00 149.39   68
 18  \w     52.00  97.00   0.50    0.10    --   85.25-114.00 -69.72   90
 19  \w   -103.00 -68.00   0.50    0.10    --  -54.00 -49.00 156.87   70
 20  \w     43.00  69.00   0.50    0.10    --   85.25-102.00  63.33   52
 21  \w    100.00 131.00   0.50    0.10    --   85.25 125.00  33.51   62
 22  \w   -126.00-101.00   0.50    0.10    --  -79.50 -59.00  12.45   50
 23  \w     60.00  90.00   0.50    0.10    --   85.25 -98.00-115.40   60
 24  \w     47.00  73.00   0.50    0.10    --   82.23-112.00-180.00   52
 25  \w     50.00  90.00   0.50    0.10    --   85.25 -94.00  26.54   80
 26  \w   -123.00 -93.00   0.50    0.10    --  -79.50 -50.00-128.55   60
 27  \w     44.00  92.00   0.50    0.10    --   85.25 -95.00 -68.28   96
 28  \w     47.00  78.00   0.50    0.10    --   85.25 -89.00  41.11   62
 29  \w    -76.00 -42.00   0.50    0.10    --  -79.50 106.00 114.28   68
 30  \w   -126.00 -95.00   0.50    0.10    --  -79.50-129.00-170.28   62
 31  \w    106.00 131.00   0.50    0.10    --   85.25  61.00-151.84   50
 32  \w     40.00  77.00   0.50    0.10    --   85.25-139.00 129.36   74
 33  \w     67.00 124.00   0.50    0.10    --   85.25  18.00-118.03  114
 34  \w     93.00 119.00   0.50    0.10    --   85.25  22.00 -30.37   52
 35  \w     46.00  71.00   0.50    0.10    --   85.25-127.00 -15.24   50
 36  \w     64.00  94.00   0.50    0.10    --   85.25-133.00  -2.28   60
 37  \w     97.00 122.00   0.50    0.10    --   85.25  61.00  55.89   50
 38  \w     84.00 111.00   0.50    0.10    --   85.25  23.00  12.16   54
 39  \w     46.00  71.00   0.50    0.10    --   85.25 -77.00-176.38   50
 40  \w    107.00 133.00   0.50    0.10    --   82.23  15.00-180.00   52
 41  \w     77.00 113.00   0.50    0.10    --   64.91  39.00-130.82   72
;
_diffrn_measurement_device 'four-circle diffractometer'
_diffrn_measurement_device_type 'Rigaku XtaLAB Synergy-R'
_diffrn_measurement_method '\w scans'
_diffrn_orient_matrix_type
;
 CrysAlisPro convention (1999,Acta A55,543-557)
;
_diffrn_orient_matrix_UB_11 -0.0221704000
_diffrn_orient_matrix_UB_12 0.0505172000
_diffrn_orient_matrix_UB_13 0.0949945000
_diffrn_orient_matrix_UB_21 -0.1226784000
_diffrn_orient_matrix_UB_22 -0.0152561000
_diffrn_orient_matrix_UB_23 -0.0173848000
_diffrn_orient_matrix_UB_31 0.0092285000
_diffrn_orient_matrix_UB_32 -0.0800097000
_diffrn_orient_matrix_UB_33 0.0632794000
_diffrn_radiation_monochromator 'multi-layer mirror'
_diffrn_radiation_probe x-ray
_diffrn_radiation_type CuK\a
_diffrn_radiation_wavelength 1.54184
_diffrn_radiation_xray_symbol K-L~2,3~
_diffrn_reflns_av_R_equivalents 0.0586
_diffrn_reflns_av_unetI/netI 0.0372
_diffrn_reflns_Laue_measured_fraction_full 0.999
_diffrn_reflns_Laue_measured_fraction_max 0.990
_diffrn_reflns_limit_h_max 15
_diffrn_reflns_limit_h_min -15
_diffrn_reflns_limit_k_max 18
_diffrn_reflns_limit_k_min -20
_diffrn_reflns_limit_l_max 16
_diffrn_reflns_limit_l_min -15
_diffrn_reflns_number 28954
_diffrn_reflns_point_group_measured_fraction_full 0.999
_diffrn_reflns_point_group_measured_fraction_max 0.990
_diffrn_reflns_theta_full 67.684
_diffrn_reflns_theta_max 75.343
_diffrn_reflns_theta_min 4.306
_diffrn_source 'rotating-anode X-ray tube'
_diffrn_source_type 'PhotonJet-R X-ray Source'
_exptl_absorpt_coefficient_mu 1.077
_exptl_absorpt_correction_T_max 1.00000
_exptl_absorpt_correction_T_min 0.58106
_exptl_absorpt_correction_type multi-scan
_exptl_absorpt_process_details
;
 CrysAlisPro 1.171.41.112a (Rigaku Oxford Diffraction, 2021) Empirical 
 absorption correction using spherical harmonics, implemented in SCALE3 
 ABSPACK scaling algorithm.
;
_exptl_crystal_colour colourless
_exptl_crystal_density_diffrn 1.196
_exptl_crystal_description block
_exptl_crystal_F_000 1016
_exptl_crystal_preparation
;
 For data collection the crystal was immersed in a film of perfluoropolyether 
 oil, mounted on a polyimide loop and transferred to stream of cold nitrogen 
 (Oxford Cryostream 800).
;
_exptl_crystal_size_max 0.120
_exptl_crystal_size_mid 0.120
_exptl_crystal_size_min 0.110
_refine_diff_density_max 0.337
_refine_diff_density_min -0.439
_refine_diff_density_rms 0.048
_refine_ls_extinction_method none
_refine_ls_goodness_of_fit_ref 1.069
_refine_ls_hydrogen_treatment constr
_refine_ls_matrix_type full
_refine_ls_number_parameters 350
_refine_ls_number_reflns 5420
_refine_ls_number_restraints 252
_refine_ls_restrained_S_all 1.054
_refine_ls_R_factor_all 0.0506
_refine_ls_R_factor_gt 0.0440
_refine_ls_shift/su_max 0.001
_refine_ls_shift/su_mean 0.000
_refine_ls_structure_factor_coef Fsqd
_refine_ls_weighting_details
;
 w=1/[\s^2^(Fo^2^)+(0.0506P)^2^+1.2493P] where P=(Fo^2^+2Fc^2^)/3
;
_refine_ls_weighting_scheme calc
_refine_ls_wR_factor_gt 0.1104
_refine_ls_wR_factor_ref 0.1140
_reflns_Friedel_coverage 0.000
_reflns_number_gt 4716
_reflns_number_total 5420
_reflns_threshold_expression 'I > 2\s(I)'
_cod_data_source_file d4sc03817g2.cif
_cod_data_source_block 1-OPEt3
_cod_depositor_comments 'Adding full bibliography for 1572071--1572079.cif.'
_cod_original_sg_symbol_H-M 'P 21/n'
_cod_database_code 1572075
_shelx_shelxl_version_number 2018/3
_shelx_space_group_comment
;
 The symmetry employed for this shelxl refinement is uniquely defined by the 
 following loop, which should always be used as a source of symmetry 
 information in preference to the above space-group names. They are only 
 intended as comments.
;
_shelx_estimated_absorpt_t_min 0.882
_shelx_estimated_absorpt_t_max 0.891

loop_
_space_group_symop_operation_xyz
'x, y, z'
'-x+1/2, y+1/2, -z+1/2'
'-x, -y, -z'
'x-1/2, -y-1/2, z-1/2'

loop_
_atom_site_label
_atom_site_type_symbol
_atom_site_fract_x
_atom_site_fract_y
_atom_site_fract_z
_atom_site_U_iso_or_equiv
_atom_site_adp_type
_atom_site_occupancy
_atom_site_site_symmetry_order
_atom_site_calc_flag
_atom_site_refinement_flags_posn
_atom_site_refinement_flags_adp
_atom_site_refinement_flags_occupancy
_atom_site_disorder_assembly
_atom_site_disorder_group
P001 P 0.90425(3) 0.70099(2) 0.72988(3) 0.02043(11) Uani 1 1 d . . . . .
O002 O 0.84121(8) 0.65544(7) 0.64578(8) 0.0215(2) Uani 1 1 d . . . . .
C003 C 0.64475(13) 0.71007(9) 0.60752(11) 0.0206(3) Uani 1 1 d . . . . .
C004 C 0.56748(13) 0.71557(9) 0.67681(11) 0.0219(3) Uani 1 1 d . . . . .
C005 C 0.66507(13) 0.59381(10) 0.72946(11) 0.0222(3) Uani 1 1 d . . . . .
C006 C 0.57696(13) 0.64561(10) 0.74954(11) 0.0223(3) Uani 1 1 d . . . . .
C007 C 0.72278(13) 0.55634(9) 0.54362(11) 0.0217(3) Uani 1 1 d . . . . .
C008 C 0.70857(13) 0.74906(10) 0.43943(12) 0.0231(3) Uani 1 1 d . . . . .
H008 H 0.718422 0.691568 0.426033 0.028 Uiso 1 1 calc R U . . .
C009 C 0.68281(13) 0.91721(10) 0.47648(13) 0.0257(3) Uani 1 1 d . . . . .
H009 H 0.673785 0.974900 0.489200 0.031 Uiso 1 1 calc R U . . .
C00B C 0.63288(14) 0.53889(11) 0.47963(12) 0.0264(3) Uani 1 1 d . . . . .
H00B H 0.569656 0.572288 0.483622 0.032 Uiso 1 1 calc R U . . .
C00C C 0.73619(13) 0.80724(10) 0.36824(12) 0.0250(3) Uani 1 1 d . . . . .
H00C H 0.763018 0.789237 0.306234 0.030 Uiso 1 1 calc R U . . .
C00D C 0.66639(12) 0.77335(9) 0.53080(11) 0.0202(3) Uani 1 1 d . . . . .
C00E C 0.72487(13) 0.89135(10) 0.38704(12) 0.0261(3) Uani 1 1 d . . . . .
H00E H 0.745789 0.931158 0.338956 0.031 Uiso 1 1 calc R U . . .
C00F C 0.65380(13) 0.85914(10) 0.54762(12) 0.0232(3) Uani 1 1 d . . . . .
H00F H 0.625001 0.877677 0.608577 0.028 Uiso 1 1 calc R U . . .
C00G C 0.83425(14) 0.79072(10) 0.77506(12) 0.0265(3) Uani 1 1 d . . . . .
H00A H 0.808584 0.824753 0.717005 0.032 Uiso 1 1 calc R U . . .
H00D H 0.769604 0.771912 0.810272 0.032 Uiso 1 1 calc R U . . .
C00H C 0.81352(14) 0.50502(10) 0.53428(13) 0.0278(4) Uani 1 1 d . . . . .
H00H H 0.876570 0.515048 0.575861 0.033 Uiso 1 1 calc R U . . .
C00I C 1.02914(13) 0.73296(11) 0.67744(12) 0.0273(4) Uani 1 1 d . . . . .
H00G H 1.068059 0.771011 0.724868 0.033 Uiso 1 1 calc R U . . .
H00I H 1.075553 0.683495 0.668409 0.033 Uiso 1 1 calc R U . . .
C00J C 0.68154(13) 0.52342(10) 0.78852(12) 0.0260(3) Uani 1 1 d . . . . .
H00J H 0.740142 0.487062 0.775905 0.031 Uiso 1 1 calc R U . . .
C00K C 0.50746(14) 0.62791(10) 0.82579(12) 0.0272(4) Uani 1 1 d . . . . .
H00K H 0.448081 0.663641 0.837953 0.033 Uiso 1 1 calc R U . . .
C00L C 0.93494(14) 0.63321(10) 0.83430(12) 0.0266(3) Uani 1 1 d . . . . .
H00L H 0.991120 0.659522 0.878985 0.032 Uiso 1 1 calc R U . . .
H00M H 0.868931 0.625743 0.873005 0.032 Uiso 1 1 calc R U . . .
C00M C 0.52580(15) 0.55735(11) 0.88406(13) 0.0303(4) Uani 1 1 d . . . . .
H00N H 0.478510 0.544611 0.936248 0.036 Uiso 1 1 calc R U . . .
C00N C 0.63303(16) 0.47408(11) 0.41018(13) 0.0326(4) Uani 1 1 d . . . . .
H00O H 0.570750 0.464075 0.367591 0.039 Uiso 1 1 calc R U . . .
C00O C 0.61267(15) 0.50540(11) 0.86653(13) 0.0291(4) Uani 1 1 d . . . . .
H00P H 0.625535 0.457678 0.907291 0.035 Uiso 1 1 calc R U . . .
C00P C 0.97542(15) 0.54801(11) 0.80122(14) 0.0314(4) Uani 1 1 d . . . . .
H00Q H 0.991501 0.513357 0.860366 0.047 Uiso 1 1 calc R U . . .
H00R H 1.041397 0.554999 0.763710 0.047 Uiso 1 1 calc R U . . .
H00S H 0.919295 0.521059 0.758397 0.047 Uiso 1 1 calc R U . . .
C00Q C 0.90411(16) 0.84542(11) 0.84637(13) 0.0337(4) Uani 1 1 d . . . . .
H00T H 0.857902 0.886404 0.878234 0.050 Uiso 1 1 calc R U . . .
H00U H 0.959059 0.874326 0.808468 0.050 Uiso 1 1 calc R U . . .
H00V H 0.940004 0.810479 0.897954 0.050 Uiso 1 1 calc R U . . .
C00S C 0.81406(16) 0.43967(11) 0.46581(14) 0.0343(4) Uani 1 1 d . . . . .
H00W H 0.876545 0.405441 0.461941 0.041 Uiso 1 1 calc R U . . .
C00T C 0.72385(17) 0.42449(11) 0.40344(13) 0.0348(4) Uani 1 1 d . . . . .
H00X H 0.724372 0.380262 0.356289 0.042 Uiso 1 1 calc R U . . .
B00V B 0.72014(14) 0.62765(11) 0.62898(13) 0.0204(3) Uani 1 1 d . . . . .
C00W C 1.01085(17) 0.77682(14) 0.57677(15) 0.0426(5) Uani 1 1 d . . . . .
H00Y H 1.081105 0.789707 0.548815 0.064 Uiso 1 1 calc R U . . .
H00Z H 0.970441 0.828512 0.586356 0.064 Uiso 1 1 calc R U . . .
H010 H 0.969281 0.740399 0.530525 0.064 Uiso 1 1 calc R U . . .
C1_1 C 0.4860(8) 0.7856(7) 0.6896(8) 0.0262(16) Uani 0.41(2) 1 d G U P A 1
C2_1 C 0.4020(9) 0.7980(7) 0.6185(7) 0.0270(13) Uani 0.41(2) 1 d G U P A 1
H2_1 H 0.402359 0.769680 0.556117 0.032 Uiso 0.41(2) 1 calc R U P A 1
C3_1 C 0.3175(8) 0.8518(6) 0.6387(8) 0.0300(14) Uani 0.41(2) 1 d G U P A 1
H3_1 H 0.260089 0.860340 0.590133 0.036 Uiso 0.41(2) 1 calc R U P A 1
C4_1 C 0.3170(7) 0.8933(5) 0.7300(9) 0.0339(15) Uani 0.41(2) 1 d G U P A 1
H4_1 H 0.259233 0.930085 0.743856 0.041 Uiso 0.41(2) 1 calc R U P A 1
C5_1 C 0.4010(9) 0.8809(6) 0.8012(7) 0.0347(14) Uani 0.41(2) 1 d G U P A 1
H5_1 H 0.400646 0.909172 0.863564 0.042 Uiso 0.41(2) 1 calc R U P A 1
C6_1 C 0.4855(9) 0.8270(7) 0.7809(7) 0.0279(13) Uani 0.41(2) 1 d G U P A 1
H6_1 H 0.542917 0.818513 0.829549 0.034 Uiso 0.41(2) 1 calc R U P A 1
C1_2 C 0.4747(5) 0.7751(5) 0.6854(6) 0.0201(9) Uani 0.59(2) 1 d G U P A 2
C2_2 C 0.4009(6) 0.7842(5) 0.6046(5) 0.0281(10) Uani 0.59(2) 1 d G U P A 2
H2_2 H 0.410080 0.753301 0.544896 0.034 Uiso 0.59(2) 1 calc R U P A 2
C3_2 C 0.3137(5) 0.8384(5) 0.6111(6) 0.0339(11) Uani 0.59(2) 1 d G U P A 2
H3_2 H 0.263214 0.844553 0.555880 0.041 Uiso 0.59(2) 1 calc R U P A 2
C4_2 C 0.3002(5) 0.8835(4) 0.6985(7) 0.0335(13) Uani 0.59(2) 1 d G U P A 2
H4_2 H 0.240603 0.920583 0.702918 0.040 Uiso 0.59(2) 1 calc R U P A 2
C5_2 C 0.3740(6) 0.8745(4) 0.7793(6) 0.0335(12) Uani 0.59(2) 1 d G U P A 2
H5_2 H 0.364856 0.905359 0.838973 0.040 Uiso 0.59(2) 1 calc R U P A 2
C6_2 C 0.4613(6) 0.8203(4) 0.7728(5) 0.0290(11) Uani 0.59(2) 1 d G U P A 2
H6_2 H 0.511723 0.814106 0.827991 0.035 Uiso 0.59(2) 1 calc R U P A 2

loop_
_atom_site_aniso_label
_atom_site_aniso_U_11
_atom_site_aniso_U_22
_atom_site_aniso_U_33
_atom_site_aniso_U_23
_atom_site_aniso_U_13
_atom_site_aniso_U_12
P001 0.0226(2) 0.0200(2) 0.0185(2) -0.00257(14) -0.00140(14) 0.00203(14)
O002 0.0212(5) 0.0232(5) 0.0199(5) -0.0034(4) -0.0003(4) 0.0007(4)
C003 0.0228(7) 0.0204(7) 0.0185(7) -0.0024(6) 0.0003(6) -0.0011(6)
C004 0.0259(8) 0.0203(7) 0.0194(7) -0.0004(6) 0.0015(6) 0.0000(6)
C005 0.0268(8) 0.0222(7) 0.0176(7) -0.0017(6) 0.0007(6) -0.0029(6)
C006 0.0284(8) 0.0211(7) 0.0173(7) -0.0009(6) 0.0003(6) -0.0023(6)
C007 0.0266(8) 0.0204(7) 0.0181(7) 0.0007(6) 0.0030(6) -0.0018(6)
C008 0.0244(8) 0.0233(8) 0.0215(8) 0.0011(6) 0.0007(6) 0.0005(6)
C009 0.0277(8) 0.0193(7) 0.0299(9) 0.0023(6) 0.0001(6) -0.0016(6)
C00B 0.0303(8) 0.0267(8) 0.0220(8) -0.0008(6) -0.0003(6) -0.0033(7)
C00C 0.0260(8) 0.0286(8) 0.0206(8) 0.0026(6) 0.0032(6) -0.0024(6)
C00D 0.0198(7) 0.0212(7) 0.0195(7) 0.0022(6) -0.0016(6) -0.0018(6)
C00E 0.0264(8) 0.0273(8) 0.0247(8) 0.0075(7) 0.0014(6) -0.0051(6)
C00F 0.0254(8) 0.0230(8) 0.0211(8) -0.0016(6) 0.0007(6) -0.0008(6)
C00G 0.0321(9) 0.0241(8) 0.0230(8) -0.0034(6) -0.0016(6) 0.0045(7)
C00H 0.0302(9) 0.0275(8) 0.0259(8) -0.0044(7) 0.0023(7) 0.0013(7)
C00I 0.0252(8) 0.0289(8) 0.0275(9) -0.0038(7) -0.0016(6) -0.0008(7)
C00J 0.0281(8) 0.0247(8) 0.0253(8) -0.0007(6) 0.0016(6) 0.0026(6)
C00K 0.0311(8) 0.0263(8) 0.0245(8) 0.0020(7) 0.0052(7) 0.0032(7)
C00L 0.0308(8) 0.0263(8) 0.0224(8) -0.0002(6) -0.0042(6) 0.0019(7)
C00M 0.0378(9) 0.0307(9) 0.0231(8) 0.0060(7) 0.0107(7) 0.0011(7)
C00N 0.0429(10) 0.0334(9) 0.0214(8) -0.0045(7) -0.0012(7) -0.0122(8)
C00O 0.0376(9) 0.0257(8) 0.0239(8) 0.0074(7) 0.0018(7) 0.0015(7)
C00P 0.0354(9) 0.0233(8) 0.0347(9) 0.0012(7) -0.0083(7) 0.0033(7)
C00Q 0.0458(11) 0.0274(9) 0.0270(9) -0.0075(7) -0.0080(8) 0.0054(8)
C00S 0.0439(11) 0.0282(9) 0.0313(9) -0.0094(7) 0.0087(8) 0.0038(8)
C00T 0.0545(12) 0.0267(9) 0.0239(9) -0.0092(7) 0.0099(8) -0.0092(8)
B00V 0.0210(8) 0.0214(8) 0.0187(8) 0.0003(7) 0.0006(6) -0.0001(6)
C00W 0.0369(10) 0.0518(12) 0.0396(11) 0.0158(9) 0.0068(8) -0.0014(9)
C1_1 0.023(2) 0.022(3) 0.034(3) 0.008(2) 0.009(2) -0.003(2)
C2_1 0.028(2) 0.014(3) 0.039(3) 0.000(2) 0.008(2) 0.000(2)
C3_1 0.031(2) 0.012(3) 0.047(3) 0.000(3) 0.008(3) 0.0022(19)
C4_1 0.038(3) 0.018(2) 0.047(4) -0.004(2) 0.021(3) 0.000(2)
C5_1 0.046(3) 0.016(2) 0.044(3) -0.007(2) 0.022(2) -0.007(2)
C6_1 0.034(3) 0.016(2) 0.035(2) -0.0009(19) 0.020(2) -0.005(2)
C1_2 0.0269(19) 0.0072(15) 0.0271(17) 0.0021(13) 0.0100(15) -0.0032(14)
C2_2 0.0276(16) 0.017(2) 0.040(2) 0.0016(15) 0.0033(15) 0.0017(15)
C3_2 0.0273(16) 0.025(2) 0.049(3) 0.002(2) 0.0045(19) 0.0030(16)
C4_2 0.0327(18) 0.0172(19) 0.052(3) 0.000(2) 0.015(2) 0.0005(15)
C5_2 0.040(3) 0.0201(18) 0.042(3) -0.0033(18) 0.017(2) -0.0034(18)
C6_2 0.031(2) 0.0203(18) 0.0363(19) -0.0003(15) 0.0118(17) -0.0057(18)

loop_
_atom_type_symbol
_atom_type_description
_atom_type_scat_dispersion_real
_atom_type_scat_dispersion_imag
_atom_type_scat_source
C C 0.0181 0.0091 'International Tables Vol C Tables 4.2.6.8 and 6.1.1.4'
H H 0.0000 0.0000 'International Tables Vol C Tables 4.2.6.8 and 6.1.1.4'
B B 0.0090 0.0039 'International Tables Vol C Tables 4.2.6.8 and 6.1.1.4'
O O 0.0492 0.0322 'International Tables Vol C Tables 4.2.6.8 and 6.1.1.4'
P P 0.2955 0.4335 'International Tables Vol C Tables 4.2.6.8 and 6.1.1.4'

loop_
_exptl_crystal_face_index_h
_exptl_crystal_face_index_k
_exptl_crystal_face_index_l
_exptl_crystal_face_perp_dist
0 0 1 0.0542
0 0 -1 0.0608
0 1 0 0.0727
0 -1 0 0.0443
0 1 1 0.0599
0 1 -1 0.0603
0 1 2 0.0561
1 2 1 0.0621
-1 -2 -1 0.0534
1 2 0 0.0598
2 2 1 0.0725
-1 -2 0 0.0610
-1 2 -2 0.0546
1 -2 2 0.0566
1 1 0 0.0664
-1 1 -1 0.0483
2 0 1 0.0800
1 -1 1 0.0639
-2 1 2 0.0404
1 2 -1 0.0585
2 -1 -1 0.0656
-2 0 1 0.0455

loop_
_geom_angle_atom_site_label_1
_geom_angle_atom_site_label_2
_geom_angle_atom_site_label_3
_geom_angle
_geom_angle_site_symmetry_1
_geom_angle_site_symmetry_3
_geom_angle_publ_flag
O002 P001 C00I 105.60(7) . . ?
O002 P001 C00L 111.38(7) . . ?
C00I P001 C00L 108.70(8) . . ?
O002 P001 C00G 113.26(7) . . ?
C00I P001 C00G 109.49(8) . . ?
C00L P001 C00G 108.29(8) . . ?
P001 O002 B00V 134.06(10) . . ?
C004 C003 C00D 125.49(14) . . ?
C004 C003 B00V 110.05(13) . . ?
C00D C003 B00V 124.13(13) . . ?
C003 C004 C006 110.95(14) . . ?
C003 C004 C1_2 130.8(3) . . ?
C006 C004 C1_2 118.1(3) . . ?
C003 C004 C1_1 127.6(5) . . ?
C006 C004 C1_1 121.3(5) . . ?
C00J C005 C006 118.04(14) . . ?
C00J C005 B00V 133.32(14) . . ?
C006 C005 B00V 108.28(13) . . ?
C00K C006 C005 121.72(15) . . ?
C00K C006 C004 126.89(15) . . ?
C005 C006 C004 111.32(13) . . ?
C00B C007 C00H 116.30(15) . . ?
C00B C007 B00V 122.23(14) . . ?
C00H C007 B00V 121.34(14) . . ?
C00C C008 C00D 121.35(15) . . ?
C00C C008 H008 119.3 . . ?
C00D C008 H008 119.3 . . ?
C00E C009 C00F 120.31(15) . . ?
C00E C009 H009 119.8 . . ?
C00F C009 H009 119.8 . . ?
C00N C00B C007 122.18(16) . . ?
C00N C00B H00B 118.9 . . ?
C007 C00B H00B 118.9 . . ?
C00E C00C C008 120.33(15) . . ?
C00E C00C H00C 119.8 . . ?
C008 C00C H00C 119.8 . . ?
C008 C00D C00F 117.35(14) . . ?
C008 C00D C003 119.82(14) . . ?
C00F C00D C003 122.68(14) . . ?
C00C C00E C009 119.59(15) . . ?
C00C C00E H00E 120.2 . . ?
C009 C00E H00E 120.2 . . ?
C009 C00F C00D 121.05(15) . . ?
C009 C00F H00F 119.5 . . ?
C00D C00F H00F 119.5 . . ?
C00Q C00G P001 113.77(12) . . ?
C00Q C00G H00A 108.8 . . ?
P001 C00G H00A 108.8 . . ?
C00Q C00G H00D 108.8 . . ?
P001 C00G H00D 108.8 . . ?
H00A C00G H00D 107.7 . . ?
C00S C00H C007 121.92(17) . . ?
C00S C00H H00H 119.0 . . ?
C007 C00H H00H 119.0 . . ?
C00W C00I P001 112.28(12) . . ?
C00W C00I H00G 109.1 . . ?
P001 C00I H00G 109.1 . . ?
C00W C00I H00I 109.1 . . ?
P001 C00I H00I 109.1 . . ?
H00G C00I H00I 107.9 . . ?
C005 C00J C00O 120.78(15) . . ?
C005 C00J H00J 119.6 . . ?
C00O C00J H00J 119.6 . . ?
C006 C00K C00M 119.19(16) . . ?
C006 C00K H00K 120.4 . . ?
C00M C00K H00K 120.4 . . ?
C00P C00L P001 112.28(12) . . ?
C00P C00L H00L 109.1 . . ?
P001 C00L H00L 109.1 . . ?
C00P C00L H00M 109.1 . . ?
P001 C00L H00M 109.1 . . ?
H00L C00L H00M 107.9 . . ?
C00O C00M C00K 120.40(15) . . ?
C00O C00M H00N 119.8 . . ?
C00K C00M H00N 119.8 . . ?
C00T C00N C00B 119.89(17) . . ?
C00T C00N H00O 120.1 . . ?
C00B C00N H00O 120.1 . . ?
C00M C00O C00J 119.86(15) . . ?
C00M C00O H00P 120.1 . . ?
C00J C00O H00P 120.1 . . ?
C00L C00P H00Q 109.5 . . ?
C00L C00P H00R 109.5 . . ?
H00Q C00P H00R 109.5 . . ?
C00L C00P H00S 109.5 . . ?
H00Q C00P H00S 109.5 . . ?
H00R C00P H00S 109.5 . . ?
C00G C00Q H00T 109.5 . . ?
C00G C00Q H00U 109.5 . . ?
H00T C00Q H00U 109.5 . . ?
C00G C00Q H00V 109.5 . . ?
H00T C00Q H00V 109.5 . . ?
H00U C00Q H00V 109.5 . . ?
C00T C00S C00H 120.16(17) . . ?
C00T C00S H00W 119.9 . . ?
C00H C00S H00W 119.9 . . ?
C00N C00T C00S 119.54(16) . . ?
C00N C00T H00X 120.2 . . ?
C00S C00T H00X 120.2 . . ?
O002 B00V C007 104.80(12) . . ?
O002 B00V C005 114.01(12) . . ?
C007 B00V C005 111.53(13) . . ?
O002 B00V C003 109.00(12) . . ?
C007 B00V C003 118.56(13) . . ?
C005 B00V C003 99.29(12) . . ?
C00I C00W H00Y 109.5 . . ?
C00I C00W H00Z 109.5 . . ?
H00Y C00W H00Z 109.5 . . ?
C00I C00W H010 109.5 . . ?
H00Y C00W H010 109.5 . . ?
H00Z C00W H010 109.5 . . ?
C2_1 C1_1 C6_1 120.0 . . ?
C2_1 C1_1 C004 120.4(6) . . ?
C6_1 C1_1 C004 118.7(6) . . ?
C1_1 C2_1 C3_1 120.0 . . ?
C1_1 C2_1 H2_1 120.0 . . ?
C3_1 C2_1 H2_1 120.0 . . ?
C4_1 C3_1 C2_1 120.0 . . ?
C4_1 C3_1 H3_1 120.0 . . ?
C2_1 C3_1 H3_1 120.0 . . ?
C5_1 C4_1 C3_1 120.0 . . ?
C5_1 C4_1 H4_1 120.0 . . ?
C3_1 C4_1 H4_1 120.0 . . ?
C4_1 C5_1 C6_1 120.0 . . ?
C4_1 C5_1 H5_1 120.0 . . ?
C6_1 C5_1 H5_1 120.0 . . ?
C5_1 C6_1 C1_1 120.0 . . ?
C5_1 C6_1 H6_1 120.0 . . ?
C1_1 C6_1 H6_1 120.0 . . ?
C2_2 C1_2 C6_2 120.0 . . ?
C2_2 C1_2 C004 118.9(4) . . ?
C6_2 C1_2 C004 121.1(4) . . ?
C3_2 C2_2 C1_2 120.0 . . ?
C3_2 C2_2 H2_2 120.0 . . ?
C1_2 C2_2 H2_2 120.0 . . ?
C4_2 C3_2 C2_2 120.0 . . ?
C4_2 C3_2 H3_2 120.0 . . ?
C2_2 C3_2 H3_2 120.0 . . ?
C3_2 C4_2 C5_2 120.0 . . ?
C3_2 C4_2 H4_2 120.0 . . ?
C5_2 C4_2 H4_2 120.0 . . ?
C4_2 C5_2 C6_2 120.0 . . ?
C4_2 C5_2 H5_2 120.0 . . ?
C6_2 C5_2 H5_2 120.0 . . ?
C5_2 C6_2 C1_2 120.0 . . ?
C5_2 C6_2 H6_2 120.0 . . ?
C1_2 C6_2 H6_2 120.0 . . ?

loop_
_geom_bond_atom_site_label_1
_geom_bond_atom_site_label_2
_geom_bond_distance
_geom_bond_site_symmetry_2
_geom_bond_publ_flag
P001 O002 1.5260(11) . ?
P001 C00I 1.7939(17) . ?
P001 C00L 1.7975(16) . ?
P001 C00G 1.7981(16) . ?
O002 B00V 1.566(2) . ?
C003 C004 1.359(2) . ?
C003 C00D 1.476(2) . ?
C003 B00V 1.637(2) . ?
C004 C006 1.487(2) . ?
C004 C1_2 1.500(5) . ?
C004 C1_1 1.523(8) . ?
C005 C00J 1.389(2) . ?
C005 C006 1.404(2) . ?
C005 B00V 1.624(2) . ?
C006 C00K 1.388(2) . ?
C007 C00B 1.399(2) . ?
C007 C00H 1.400(2) . ?
C007 B00V 1.618(2) . ?
C008 C00C 1.386(2) . ?
C008 C00D 1.402(2) . ?
C008 H008 0.9500 . ?
C009 C00E 1.386(2) . ?
C009 C00F 1.390(2) . ?
C009 H009 0.9500 . ?
C00B C00N 1.395(2) . ?
C00B H00B 0.9500 . ?
C00C C00E 1.383(2) . ?
C00C H00C 0.9500 . ?
C00D C00F 1.407(2) . ?
C00E H00E 0.9500 . ?
C00F H00F 0.9500 . ?
C00G C00Q 1.534(2) . ?
C00G H00A 0.9900 . ?
C00G H00D 0.9900 . ?
C00H C00S 1.393(2) . ?
C00H H00H 0.9500 . ?
C00I C00W 1.527(2) . ?
C00I H00G 0.9900 . ?
C00I H00I 0.9900 . ?
C00J C00O 1.402(2) . ?
C00J H00J 0.9500 . ?
C00K C00M 1.389(2) . ?
C00K H00K 0.9500 . ?
C00L C00P 1.529(2) . ?
C00L H00L 0.9900 . ?
C00L H00M 0.9900 . ?
C00M C00O 1.386(2) . ?
C00M H00N 0.9500 . ?
C00N C00T 1.381(3) . ?
C00N H00O 0.9500 . ?
C00O H00P 0.9500 . ?
C00P H00Q 0.9800 . ?
C00P H00R 0.9800 . ?
C00P H00S 0.9800 . ?
C00Q H00T 0.9800 . ?
C00Q H00U 0.9800 . ?
C00Q H00V 0.9800 . ?
C00S C00T 1.383(3) . ?
C00S H00W 0.9500 . ?
C00T H00X 0.9500 . ?
C00W H00Y 0.9800 . ?
C00W H00Z 0.9800 . ?
C00W H010 0.9800 . ?
C1_1 C2_1 1.3900 . ?
C1_1 C6_1 1.3900 . ?
C2_1 C3_1 1.3900 . ?
C2_1 H2_1 0.9500 . ?
C3_1 C4_1 1.3900 . ?
C3_1 H3_1 0.9500 . ?
C4_1 C5_1 1.3900 . ?
C4_1 H4_1 0.9500 . ?
C5_1 C6_1 1.3900 . ?
C5_1 H5_1 0.9500 . ?
C6_1 H6_1 0.9500 . ?
C1_2 C2_2 1.3900 . ?
C1_2 C6_2 1.3900 . ?
C2_2 C3_2 1.3900 . ?
C2_2 H2_2 0.9500 . ?
C3_2 C4_2 1.3900 . ?
C3_2 H3_2 0.9500 . ?
C4_2 C5_2 1.3900 . ?
C4_2 H4_2 0.9500 . ?
C5_2 C6_2 1.3900 . ?
C5_2 H5_2 0.9500 . ?
C6_2 H6_2 0.9500 . ?

loop_
_geom_torsion_atom_site_label_1
_geom_torsion_atom_site_label_2
_geom_torsion_atom_site_label_3
_geom_torsion_atom_site_label_4
_geom_torsion
_geom_torsion_site_symmetry_1
_geom_torsion_site_symmetry_2
_geom_torsion_site_symmetry_3
_geom_torsion_site_symmetry_4
_geom_torsion_publ_flag
C00I P001 O002 B00V -164.87(13) . . . . ?
C00L P001 O002 B00V 77.30(15) . . . . ?
C00G P001 O002 B00V -45.06(15) . . . . ?
C00D C003 C004 C006 -173.30(14) . . . . ?
B00V C003 C004 C006 0.35(18) . . . . ?
C00D C003 C004 C1_2 11.4(5) . . . . ?
B00V C003 C004 C1_2 -174.9(4) . . . . ?
C00D C003 C004 C1_1 1.3(6) . . . . ?
B00V C003 C004 C1_1 175.0(6) . . . . ?
C00J C005 C006 C00K -0.1(2) . . . . ?
B00V C005 C006 C00K 173.99(15) . . . . ?
C00J C005 C006 C004 -177.19(14) . . . . ?
B00V C005 C006 C004 -3.12(17) . . . . ?
C003 C004 C006 C00K -175.10(16) . . . . ?
C1_2 C004 C006 C00K 0.8(4) . . . . ?
C1_1 C004 C006 C00K 9.9(6) . . . . ?
C003 C004 C006 C005 1.82(19) . . . . ?
C1_2 C004 C006 C005 177.8(4) . . . . ?
C1_1 C004 C006 C005 -173.2(5) . . . . ?
C00H C007 C00B C00N 0.0(2) . . . . ?
B00V C007 C00B C00N -176.01(15) . . . . ?
C00D C008 C00C C00E 1.5(2) . . . . ?
C00C C008 C00D C00F -0.4(2) . . . . ?
C00C C008 C00D C003 -175.94(15) . . . . ?
C004 C003 C00D C008 -151.16(16) . . . . ?
B00V C003 C00D C008 36.0(2) . . . . ?
C004 C003 C00D C00F 33.5(2) . . . . ?
B00V C003 C00D C00F -139.29(16) . . . . ?
C008 C00C C00E C009 -1.8(2) . . . . ?
C00F C009 C00E C00C 1.0(2) . . . . ?
C00E C009 C00F C00D 0.1(2) . . . . ?
C008 C00D C00F C009 -0.4(2) . . . . ?
C003 C00D C00F C009 175.04(15) . . . . ?
O002 P001 C00G C00Q -170.08(12) . . . . ?
C00I P001 C00G C00Q -52.51(15) . . . . ?
C00L P001 C00G C00Q 65.86(15) . . . . ?
C00B C007 C00H C00S -0.6(2) . . . . ?
B00V C007 C00H C00S 175.44(15) . . . . ?
O002 P001 C00I C00W 49.35(15) . . . . ?
C00L P001 C00I C00W 168.96(13) . . . . ?
C00G P001 C00I C00W -72.92(15) . . . . ?
C006 C005 C00J C00O -0.7(2) . . . . ?
B00V C005 C00J C00O -172.93(16) . . . . ?
C005 C006 C00K C00M 0.3(3) . . . . ?
C004 C006 C00K C00M 176.94(16) . . . . ?
O002 P001 C00L C00P 44.16(14) . . . . ?
C00I P001 C00L C00P -71.78(14) . . . . ?
C00G P001 C00L C00P 169.34(12) . . . . ?
C006 C00K C00M C00O 0.2(3) . . . . ?
C007 C00B C00N C00T 0.3(3) . . . . ?
C00K C00M C00O C00J -1.0(3) . . . . ?
C005 C00J C00O C00M 1.2(3) . . . . ?
C007 C00H C00S C00T 0.9(3) . . . . ?
C00B C00N C00T C00S 0.0(3) . . . . ?
C00H C00S C00T C00N -0.6(3) . . . . ?
P001 O002 B00V C007 -160.81(11) . . . . ?
P001 O002 B00V C005 -38.58(19) . . . . ?
P001 O002 B00V C003 71.31(17) . . . . ?
C00B C007 B00V O002 -153.93(14) . . . . ?
C00H C007 B00V O002 30.27(19) . . . . ?
C00B C007 B00V C005 82.24(18) . . . . ?
C00H C007 B00V C005 -93.56(17) . . . . ?
C00B C007 B00V C003 -32.1(2) . . . . ?
C00H C007 B00V C003 152.09(15) . . . . ?
C00J C005 B00V O002 -68.5(2) . . . . ?
C006 C005 B00V O002 118.74(14) . . . . ?
C00J C005 B00V C007 50.0(2) . . . . ?
C006 C005 B00V C007 -122.81(14) . . . . ?
C00J C005 B00V C003 175.81(17) . . . . ?
C006 C005 B00V C003 3.02(15) . . . . ?
C004 C003 B00V O002 -121.51(14) . . . . ?
C00D C003 B00V O002 52.26(18) . . . . ?
C004 C003 B00V C007 118.82(15) . . . . ?
C00D C003 B00V C007 -67.4(2) . . . . ?
C004 C003 B00V C005 -2.00(16) . . . . ?
C00D C003 B00V C005 171.76(14) . . . . ?
C003 C004 C1_1 C2_1 69.4(7) . . . . ?
C006 C004 C1_1 C2_1 -116.4(5) . . . . ?
C003 C004 C1_1 C6_1 -121.7(5) . . . . ?
C006 C004 C1_1 C6_1 52.4(7) . . . . ?
C6_1 C1_1 C2_1 C3_1 0.0 . . . . ?
C004 C1_1 C2_1 C3_1 168.7(9) . . . . ?
C1_1 C2_1 C3_1 C4_1 0.0 . . . . ?
C2_1 C3_1 C4_1 C5_1 0.0 . . . . ?
C3_1 C4_1 C5_1 C6_1 0.0 . . . . ?
C4_1 C5_1 C6_1 C1_1 0.0 . . . . ?
C2_1 C1_1 C6_1 C5_1 0.0 . . . . ?
C004 C1_1 C6_1 C5_1 -168.9(9) . . . . ?
C003 C004 C1_2 C2_2 54.7(6) . . . . ?
C006 C004 C1_2 C2_2 -120.3(3) . . . . ?
C003 C004 C1_2 C6_2 -125.9(4) . . . . ?
C006 C004 C1_2 C6_2 59.1(5) . . . . ?
C6_2 C1_2 C2_2 C3_2 0.0 . . . . ?
C004 C1_2 C2_2 C3_2 179.4(6) . . . . ?
C1_2 C2_2 C3_2 C4_2 0.0 . . . . ?
C2_2 C3_2 C4_2 C5_2 0.0 . . . . ?
C3_2 C4_2 C5_2 C6_2 0.0 . . . . ?
C4_2 C5_2 C6_2 C1_2 0.0 . . . . ?
C2_2 C1_2 C6_2 C5_2 0.0 . . . . ?
C004 C1_2 C6_2 C5_2 -179.4(6) . . . . ?
